data_1536380
loop_
_publ_author_name
'Kaiser, V.'
'Babel, D.'

_publ_section_title
;
 Zur Kristallstruktur von Ba3 Al2 F12
;
_journal_name_full 'Zeitschrift fuer Anorganische und Allgemeine Chemie'
_journal_page_first 794
_journal_page_last 798
_journal_volume 630
_journal_year 2004
_chemical_formula_sum 'Al2 Ba3 F12'
_chemical_name_systematic 'Ba3 (Al2 F12)'
_space_group_IT_number 58
_symmetry_space_group_name_Hall '-P 2 2n'
_symmetry_space_group_name_H-M 'P n n m'
_cell_angle_alpha 90
_cell_angle_beta 90
_cell_angle_gamma 90
_cell_formula_units_Z 4
_cell_length_a 10.203
_cell_length_b 9.885
_cell_length_c 9.522
_cell_volume 960.357
_citation_journal_id_ASTM ZAACAB
_cod_data_source_file Kaiser_ZAACAB_2004_1294.cif
_cod_data_source_block Al2Ba3F12
_cod_original_cell_volume 960.3571
_cod_database_code 1536380

loop_
_symmetry_equiv_pos_as_xyz
x,y,z
-x,-y,z
x+1/2,-y+1/2,-z+1/2
-x+1/2,y+1/2,-z+1/2
-x,-y,-z
x,y,-z
-x-1/2,y-1/2,z-1/2
x-1/2,-y-1/2,z-1/2

loop_
_atom_site_label
_atom_site_type_symbol
_atom_site_fract_x
_atom_site_fract_y
_atom_site_fract_z
_atom_site_occupancy
_atom_site_U_iso_or_equiv
Ba1 Ba+2 0 0.5 0.24839 1 0.0
F6 F-1 0.0508 0.2323 0.215 1 0.0
F1 F-1 0 0 0.1348 1 0.0
F7 F-1 0.3965 0.4075 0.1363 1 0.0
F4 F-1 0.1416 0.4654 0 1 0.0
F2 F-1 0.0927 0.8003 0 1 0.0
Al1 Al+3 0.39852 0.35746 0.31415 1 0.0
Ba2 Ba+2 0.22891 0.21 0 1 0.0
Ba3 Ba+2 0.64465 0.35061 0 1 0.0
F8 F-1 0.253 0.4472 0.3515 1 0.0
F5 F-1 0.3121 0.2032 0.2786 1 0.0
F3 F-1 0.4751 0.1442 0 1 0.0
